data_4509082
loop_
_publ_author_name
'Fan, Yan'
'Zhao, Yunfeng'
'Ye, Ling'
'Li, Bao'
'Yang, Guangdi'
'Wang, Yue'

_publ_section_title
;
 Polymorphs and Pseudopolymorphs ofN,N-Di(n-butyl)Quinacridone: Structures
 and Solid-State Luminescence Properties
;
_journal_issue 3
_journal_name_full 'Crystal Growth &amp; Design'
_journal_page_first 1421
_journal_paper_doi 10.1021/cg800785u
_journal_volume 9
_journal_year 2009
_chemical_formula_sum 'C28 H28 N2 O2'
_chemical_formula_weight 424.52
_chemical_name_systematic
; 
 ? 
;
_space_group_IT_number 14
_symmetry_cell_setting monoclinic
_symmetry_space_group_name_Hall '-P 2ybc'
_symmetry_space_group_name_H-M 'P 1 21/c 1'
_atom_sites_solution_hydrogens geom
_atom_sites_solution_primary direct
_atom_sites_solution_secondary difmap
_audit_creation_method SHELXL-97
_cell_angle_alpha 90.00
_cell_angle_beta 108.08(3)
_cell_angle_gamma 90.00
_cell_formula_units_Z 4
_cell_length_a 7.5410(15)
_cell_length_b 14.766(3)
_cell_length_c 20.209(5)
_cell_measurement_reflns_used 11540
_cell_measurement_temperature 293(2)
_cell_measurement_theta_max 27.46
_cell_measurement_theta_min 3.04
_cell_volume 2139.2(9)
_computing_cell_refinement RAPID-AUTO
_computing_data_collection 'RAPID-AUTO (Rigaku, 1998)'
_computing_data_reduction RAPID-AUTO
_computing_molecular_graphics SHELXL97
_computing_publication_material SHELXL97
_computing_structure_refinement 'SHELXL-97 (Sheldrick, 1997)'
_computing_structure_solution 'SHELXS-97 (Sheldrick, 1990)'
_diffrn_ambient_temperature 293(2)
_diffrn_detector_area_resol_mean 10.0
_diffrn_measured_fraction_theta_full 0.996
_diffrn_measured_fraction_theta_max 0.996
_diffrn_measurement_device_type 'Rigaku RAXIS-RAPID'
_diffrn_measurement_method '\w scan'
_diffrn_radiation_monochromator graphite
_diffrn_radiation_source 'fine-focus sealed tube'
_diffrn_radiation_type MoK\a
_diffrn_radiation_wavelength 0.71073
_diffrn_reflns_av_R_equivalents 0.0382
_diffrn_reflns_av_sigmaI/netI 0.0357
_diffrn_reflns_limit_h_max 9
_diffrn_reflns_limit_h_min -9
_diffrn_reflns_limit_k_max 19
_diffrn_reflns_limit_k_min -19
_diffrn_reflns_limit_l_max 25
_diffrn_reflns_limit_l_min -26
_diffrn_reflns_number 20238
_diffrn_reflns_theta_full 27.46
_diffrn_reflns_theta_max 27.46
_diffrn_reflns_theta_min 3.04
_diffrn_standards_interval_count 0
_diffrn_standards_interval_time 0
_diffrn_standards_number 0
_exptl_absorpt_coefficient_mu 0.083
_exptl_absorpt_correction_T_max 0.9834
_exptl_absorpt_correction_T_min 0.9766
_exptl_absorpt_correction_type empirical
_exptl_absorpt_process_details
;   
Higash,T(1995) Progrom for Absorption Correcttion.
Rigaku Corporation,Tokyo,Japan. 
;
_exptl_crystal_colour red
_exptl_crystal_density_diffrn 1.318
_exptl_crystal_density_method 'not measured'
_exptl_crystal_description block
_exptl_crystal_F_000 904
_exptl_crystal_size_max 0.29
_exptl_crystal_size_mid 0.25
_exptl_crystal_size_min 0.20
_refine_diff_density_max 0.293
_refine_diff_density_min -0.260
_refine_diff_density_rms 0.087
_refine_ls_extinction_method none
_refine_ls_goodness_of_fit_ref 0.996
_refine_ls_hydrogen_treatment riding
_refine_ls_matrix_type full
_refine_ls_number_parameters 291
_refine_ls_number_reflns 4886
_refine_ls_number_restraints 0
_refine_ls_restrained_S_all 0.996
_refine_ls_R_factor_all 0.0852
_refine_ls_R_factor_gt 0.0480
_refine_ls_shift/su_max 0.039
_refine_ls_shift/su_mean 0.001
_refine_ls_structure_factor_coef Fsqd
_refine_ls_weighting_details 'calc w=1/[\s^2^(Fo^2^)+(0.0800P)^2^+0.0000P] where P=(Fo^2^+2Fc^2^)/3'
_refine_ls_weighting_scheme calc
_refine_ls_wR_factor_gt 0.1249
_refine_ls_wR_factor_ref 0.1436
_reflns_number_gt 2955
_reflns_number_total 4886
_reflns_threshold_expression >2sigma(I)
_cod_data_source_file cg800785usup1.cif
_cod_data_source_block C
_cod_depositor_comments
;
The following automatic conversions were performed:

'_symmetry_cell_setting' value 'Monoclinic' changed to 'monoclinic'
according to /home/saulius/struct/CIF-dictionaries/cif_core.dic
dictionary named 'cif_core.dic' version 2.4.2 from 2011-04-26.

Automatic conversion script
Id: cif_fix_values 1891 2012-01-12 08:04:46Z andrius 
;
_cod_original_cell_volume 2139.2(8)
_cod_original_sg_symbol_H-M 'P2(1)/c  '
_cod_database_code 4509082

loop_
_symmetry_equiv_pos_as_xyz
'x, y, z'
'-x, y+1/2, -z+1/2'
'-x, -y, -z'
'x, -y-1/2, z-1/2'

loop_
_atom_site_label
_atom_site_type_symbol
_atom_site_fract_x
_atom_site_fract_y
_atom_site_fract_z
_atom_site_U_iso_or_equiv
_atom_site_adp_type
_atom_site_occupancy
_atom_site_symmetry_multiplicity
_atom_site_calc_flag
_atom_site_refinement_flags
C1 C 0.2909(2) 0.41187(11) -0.04204(8) 0.0365(4) Uani 1 1 d .
C2 C 0.3082(2) 0.34904(12) -0.09217(9) 0.0431(4) Uani 1 1 d .
H2 H 0.3263 0.2880 -0.0806 0.052 Uiso 1 1 calc R
C3 C 0.2987(2) 0.37708(13) -0.15796(9) 0.0483(4) Uani 1 1 d .
H3 H 0.3094 0.3346 -0.1905 0.058 Uiso 1 1 calc R
C4 C 0.2736(2) 0.46712(14) -0.17673(9) 0.0515(5) Uani 1 1 d .
H4 H 0.2689 0.4852 -0.2213 0.062 Uiso 1 1 calc R
C5 C 0.2558(2) 0.52960(12) -0.12912(8) 0.0449(4) Uani 1 1 d .
H5 H 0.2386 0.5903 -0.1418 0.054 Uiso 1 1 calc R
C6 C 0.2630(2) 0.50374(11) -0.06133(8) 0.0367(4) Uani 1 1 d .
C7 C 0.2409(2) 0.57239(10) -0.01282(8) 0.0363(3) Uani 1 1 d .
C8 C 0.23548(19) 0.53797(10) 0.05485(8) 0.0339(3) Uani 1 1 d .
C9 C 0.2063(2) 0.59875(10) 0.10284(8) 0.0367(4) Uani 1 1 d .
H9 H 0.1917 0.6599 0.0913 0.044 Uiso 1 1 calc R
C10 C 0.1984(2) 0.57101(10) 0.16763(8) 0.0349(3) Uani 1 1 d .
C11 C 0.1848(2) 0.60378(11) 0.28300(8) 0.0378(4) Uani 1 1 d .
C12 C 0.1826(2) 0.66599(12) 0.33565(9) 0.0465(4) Uani 1 1 d .
H12 H 0.1684 0.7274 0.3252 0.056 Uiso 1 1 calc R
C13 C 0.2011(3) 0.63734(13) 0.40167(9) 0.0533(5) Uani 1 1 d .
H13 H 0.2016 0.6797 0.4358 0.064 Uiso 1 1 calc R
C14 C 0.2190(3) 0.54630(14) 0.41874(9) 0.0582(5) Uani 1 1 d .
H14 H 0.2322 0.5277 0.4640 0.070 Uiso 1 1 calc R
C15 C 0.2172(3) 0.48400(13) 0.36854(9) 0.0509(4) Uani 1 1 d .
H15 H 0.2268 0.4227 0.3798 0.061 Uiso 1 1 calc R
C16 C 0.2011(2) 0.51092(11) 0.30022(8) 0.0401(4) Uani 1 1 d .
C17 C 0.2041(2) 0.44189(11) 0.24883(8) 0.0404(4) Uani 1 1 d .
C18 C 0.2170(2) 0.47735(10) 0.18245(8) 0.0351(3) Uani 1 1 d .
C19 C 0.2469(2) 0.41669(10) 0.13487(8) 0.0368(4) Uani 1 1 d .
H19 H 0.2581 0.3554 0.1459 0.044 Uiso 1 1 calc R
C20 C 0.2607(2) 0.44498(10) 0.07086(8) 0.0340(3) Uani 1 1 d .
C21 C 0.3583(2) 0.29152(11) 0.04774(9) 0.0412(4) Uani 1 1 d .
H21A H 0.4239 0.2922 0.0973 0.049 Uiso 1 1 calc R
H21B H 0.4443 0.2700 0.0241 0.049 Uiso 1 1 calc R
C22 C 0.1962(2) 0.22689(12) 0.03359(9) 0.0488(4) Uani 1 1 d .
H22A H 0.1411 0.2196 -0.0163 0.059 Uiso 1 1 calc R
H22B H 0.1021 0.2524 0.0517 0.059 Uiso 1 1 calc R
C23 C 0.2545(3) 0.13409(12) 0.06668(11) 0.0567(5) Uani 1 1 d .
H23A H 0.1527 0.0918 0.0482 0.068 Uiso 1 1 calc R
H23B H 0.3604 0.1126 0.0535 0.068 Uiso 1 1 calc R
C24 C 0.3064(3) 0.13442(14) 0.14549(11) 0.0656(6) Uani 1 1 d .
H24A H 0.4135 0.1724 0.1645 0.098 Uiso 1 1 calc R
H24B H 0.3349 0.0738 0.1627 0.098 Uiso 1 1 calc R
H24C H 0.2037 0.1573 0.1591 0.098 Uiso 1 1 calc R
C25 C 0.1403(2) 0.72816(11) 0.19725(8) 0.0401(4) Uani 1 1 d .
H25A H 0.0610 0.7543 0.2220 0.048 Uiso 1 1 calc R
H25B H 0.0744 0.7324 0.1478 0.048 Uiso 1 1 calc R
C26 C 0.3194(2) 0.78313(11) 0.21354(9) 0.0453(4) Uani 1 1 d .
H26A H 0.3684 0.7923 0.2634 0.054 Uiso 1 1 calc R
H26B H 0.4112 0.7489 0.1993 0.054 Uiso 1 1 calc R
C27 C 0.2919(3) 0.87445(12) 0.17755(10) 0.0539(5) Uani 1 1 d .
H27A H 0.1781 0.9016 0.1812 0.065 Uiso 1 1 calc R
H27B H 0.3948 0.9138 0.2015 0.065 Uiso 1 1 calc R
C28 C 0.2802(4) 0.86915(17) 0.10190(12) 0.0916(9) Uani 1 1 d .
H28A H 0.3906 0.8406 0.0977 0.137 Uiso 1 1 calc R
H28B H 0.2698 0.9291 0.0827 0.137 Uiso 1 1 calc R
H28C H 0.1727 0.8343 0.0770 0.137 Uiso 1 1 calc R
N1 N 0.29980(19) 0.38446(8) 0.02443(7) 0.0388(3) Uani 1 1 d .
N2 N 0.17208(18) 0.63244(9) 0.21639(7) 0.0387(3) Uani 1 1 d .
O1 O 0.22625(18) 0.65387(8) -0.02704(6) 0.0500(3) Uani 1 1 d .
O2 O 0.2005(2) 0.36010(8) 0.26052(7) 0.0588(4) Uani 1 1 d .

loop_
_atom_site_aniso_label
_atom_site_aniso_U_11
_atom_site_aniso_U_22
_atom_site_aniso_U_33
_atom_site_aniso_U_23
_atom_site_aniso_U_13
_atom_site_aniso_U_12
C1 0.0328(7) 0.0408(9) 0.0358(8) 0.0021(7) 0.0106(6) -0.0006(6)
C2 0.0454(9) 0.0432(10) 0.0431(9) -0.0013(7) 0.0173(8) 0.0016(7)
C3 0.0441(9) 0.0629(12) 0.0400(9) -0.0047(8) 0.0160(8) 0.0009(8)
C4 0.0512(10) 0.0678(13) 0.0378(9) 0.0072(8) 0.0171(8) -0.0004(9)
C5 0.0448(9) 0.0490(10) 0.0406(9) 0.0086(8) 0.0129(8) -0.0009(8)
C6 0.0316(7) 0.0417(9) 0.0366(8) 0.0042(7) 0.0102(7) -0.0030(6)
C7 0.0334(7) 0.0346(8) 0.0405(8) 0.0059(7) 0.0107(7) -0.0013(6)
C8 0.0330(7) 0.0315(8) 0.0372(8) 0.0026(6) 0.0111(7) -0.0015(6)
C9 0.0381(8) 0.0294(8) 0.0430(9) 0.0044(6) 0.0133(7) 0.0000(6)
C10 0.0344(7) 0.0316(8) 0.0403(8) -0.0016(6) 0.0137(7) -0.0020(6)
C11 0.0367(8) 0.0399(9) 0.0401(9) -0.0018(7) 0.0168(7) -0.0038(7)
C12 0.0514(10) 0.0425(10) 0.0514(10) -0.0047(8) 0.0245(8) -0.0039(8)
C13 0.0625(11) 0.0572(12) 0.0472(10) -0.0112(9) 0.0273(9) -0.0053(9)
C14 0.0765(13) 0.0646(13) 0.0397(10) -0.0003(9) 0.0272(10) -0.0013(11)
C15 0.0639(11) 0.0502(11) 0.0432(10) 0.0035(8) 0.0232(9) -0.0017(9)
C16 0.0417(8) 0.0413(9) 0.0398(9) -0.0004(7) 0.0163(7) -0.0034(7)
C17 0.0452(9) 0.0356(9) 0.0426(9) 0.0021(7) 0.0171(7) -0.0035(7)
C18 0.0357(8) 0.0339(8) 0.0363(8) 0.0019(6) 0.0119(7) -0.0028(6)
C19 0.0435(8) 0.0281(8) 0.0390(8) 0.0031(6) 0.0131(7) -0.0015(6)
C20 0.0353(7) 0.0315(8) 0.0352(8) 0.0009(6) 0.0112(6) -0.0016(6)
C21 0.0451(9) 0.0378(9) 0.0417(8) 0.0006(7) 0.0147(7) 0.0015(7)
C22 0.0488(9) 0.0472(10) 0.0491(10) -0.0024(8) 0.0135(8) -0.0038(8)
C23 0.0677(12) 0.0337(9) 0.0743(13) -0.0014(9) 0.0303(11) -0.0041(9)
C24 0.0680(13) 0.0547(12) 0.0700(14) 0.0178(10) 0.0153(11) -0.0029(10)
C25 0.0439(8) 0.0322(8) 0.0451(9) -0.0006(7) 0.0151(7) 0.0033(7)
C26 0.0485(9) 0.0366(9) 0.0475(9) 0.0028(7) 0.0103(8) -0.0017(7)
C27 0.0626(11) 0.0373(9) 0.0570(11) -0.0003(8) 0.0115(9) -0.0058(9)
C28 0.147(3) 0.0689(16) 0.0553(13) 0.0081(12) 0.0259(15) -0.0295(16)
N1 0.0507(8) 0.0316(7) 0.0360(7) 0.0032(5) 0.0161(6) 0.0033(6)
N2 0.0454(7) 0.0323(7) 0.0413(7) -0.0010(6) 0.0177(6) -0.0010(6)
O1 0.0635(8) 0.0359(7) 0.0532(7) 0.0118(5) 0.0220(6) 0.0026(6)
O2 0.0949(10) 0.0360(7) 0.0540(7) 0.0047(6) 0.0354(7) -0.0057(7)

loop_
_atom_type_symbol
_atom_type_description
_atom_type_scat_dispersion_real
_atom_type_scat_dispersion_imag
_atom_type_scat_source
C C 0.0033 0.0016 'International Tables Vol C Tables 4.2.6.8 and 6.1.1.4'
H H 0.0000 0.0000 'International Tables Vol C Tables 4.2.6.8 and 6.1.1.4'
N N 0.0061 0.0033 'International Tables Vol C Tables 4.2.6.8 and 6.1.1.4'
O O 0.0106 0.0060 'International Tables Vol C Tables 4.2.6.8 and 6.1.1.4'

loop_
_geom_angle_atom_site_label_1
_geom_angle_atom_site_label_2
_geom_angle_atom_site_label_3
_geom_angle
N1 C1 C6 120.53(14)
N1 C1 C2 121.17(14)
C6 C1 C2 118.30(14)
C3 C2 C1 120.59(16)
C3 C2 H2 119.7
C1 C2 H2 119.7
C2 C3 C4 121.24(17)
C2 C3 H3 119.4
C4 C3 H3 119.4
C5 C4 C3 119.41(16)
C5 C4 H4 120.3
C3 C4 H4 120.3
C4 C5 C6 121.25(17)
C4 C5 H5 119.4
C6 C5 H5 119.4
C5 C6 C1 119.21(15)
C5 C6 C7 119.27(15)
C1 C6 C7 121.52(13)
O1 C7 C6 122.90(14)
O1 C7 C8 121.79(15)
C6 C7 C8 115.31(13)
C9 C8 C20 120.56(13)
C9 C8 C7 118.83(14)
C20 C8 C7 120.60(14)
C8 C9 C10 121.99(14)
C8 C9 H9 119.0
C10 C9 H9 119.0
C9 C10 N2 121.97(14)
C9 C10 C18 117.22(13)
N2 C10 C18 120.81(13)
N2 C11 C12 121.38(15)
N2 C11 C16 120.72(14)
C12 C11 C16 117.90(14)
C13 C12 C11 120.95(17)
C13 C12 H12 119.5
C11 C12 H12 119.5
C12 C13 C14 121.14(17)
C12 C13 H13 119.4
C14 C13 H13 119.4
C15 C14 C13 119.41(17)
C15 C14 H14 120.3
C13 C14 H14 120.3
C14 C15 C16 121.13(18)
C14 C15 H15 119.4
C16 C15 H15 119.4
C15 C16 C11 119.44(15)
C15 C16 C17 119.05(15)
C11 C16 C17 121.50(14)
O2 C17 C16 122.80(14)
O2 C17 C18 122.35(15)
C16 C17 C18 114.83(14)
C19 C18 C10 120.89(13)
C19 C18 C17 118.35(14)
C10 C18 C17 120.76(14)
C18 C19 C20 121.78(14)
C18 C19 H19 119.1
C20 C19 H19 119.1
N1 C20 C19 121.72(14)
N1 C20 C8 120.80(13)
C19 C20 C8 117.48(14)
N1 C21 C22 112.63(14)
N1 C21 H21A 109.1
C22 C21 H21A 109.1
N1 C21 H21B 109.1
C22 C21 H21B 109.1
H21A C21 H21B 107.8
C21 C22 C23 112.27(15)
C21 C22 H22A 109.2
C23 C22 H22A 109.2
C21 C22 H22B 109.2
C23 C22 H22B 109.2
H22A C22 H22B 107.9
C24 C23 C22 113.69(16)
C24 C23 H23A 108.8
C22 C23 H23A 108.8
C24 C23 H23B 108.8
C22 C23 H23B 108.8
H23A C23 H23B 107.7
C23 C24 H24A 109.5
C23 C24 H24B 109.5
H24A C24 H24B 109.5
C23 C24 H24C 109.5
H24A C24 H24C 109.5
H24B C24 H24C 109.5
N2 C25 C26 113.30(13)
N2 C25 H25A 108.9
C26 C25 H25A 108.9
N2 C25 H25B 108.9
C26 C25 H25B 108.9
H25A C25 H25B 107.7
C27 C26 C25 112.98(14)
C27 C26 H26A 109.0
C25 C26 H26A 109.0
C27 C26 H26B 109.0
C25 C26 H26B 109.0
H26A C26 H26B 107.8
C28 C27 C26 113.39(16)
C28 C27 H27A 108.9
C26 C27 H27A 108.9
C28 C27 H27B 108.9
C26 C27 H27B 108.9
H27A C27 H27B 107.7
C27 C28 H28A 109.5
C27 C28 H28B 109.5
H28A C28 H28B 109.5
C27 C28 H28C 109.5
H28A C28 H28C 109.5
H28B C28 H28C 109.5
C1 N1 C20 120.65(13)
C1 N1 C21 120.14(13)
C20 N1 C21 119.17(12)
C11 N2 C10 120.29(13)
C11 N2 C25 120.48(13)
C10 N2 C25 119.16(12)

loop_
_geom_bond_atom_site_label_1
_geom_bond_atom_site_label_2
_geom_bond_distance
C1 N1 1.3845(19)
C1 C6 1.409(2)
C1 C2 1.409(2)
C2 C3 1.373(2)
C2 H2 0.9300
C3 C4 1.379(3)
C3 H3 0.9300
C4 C5 1.369(2)
C4 H4 0.9300
C5 C6 1.407(2)
C5 H5 0.9300
C6 C7 1.455(2)
C7 O1 1.2340(18)
C7 C8 1.471(2)
C8 C9 1.388(2)
C8 C20 1.410(2)
C9 C10 1.391(2)
C9 H9 0.9300
C10 N2 1.3979(19)
C10 C18 1.413(2)
C11 N2 1.386(2)
C11 C12 1.410(2)
C11 C16 1.411(2)
C12 C13 1.365(2)
C12 H12 0.9300
C13 C14 1.384(3)
C13 H13 0.9300
C14 C15 1.366(2)
C14 H14 0.9300
C15 C16 1.405(2)
C15 H15 0.9300
C16 C17 1.460(2)
C17 O2 1.2324(19)
C17 C18 1.471(2)
C18 C19 1.383(2)
C19 C20 1.393(2)
C19 H19 0.9300
C20 N1 1.3921(19)
C21 N1 1.473(2)
C21 C22 1.506(2)
C21 H21A 0.9700
C21 H21B 0.9700
C22 C23 1.528(3)
C22 H22A 0.9700
C22 H22B 0.9700
C23 C24 1.517(3)
C23 H23A 0.9700
C23 H23B 0.9700
C24 H24A 0.9600
C24 H24B 0.9600
C24 H24C 0.9600
C25 N2 1.465(2)
C25 C26 1.522(2)
C25 H25A 0.9700
C25 H25B 0.9700
C26 C27 1.516(2)
C26 H26A 0.9700
C26 H26B 0.9700
C27 C28 1.506(3)
C27 H27A 0.9700
C27 H27B 0.9700
C28 H28A 0.9600
C28 H28B 0.9600
C28 H28C 0.9600

loop_
_geom_hbond_atom_site_label_D
_geom_hbond_atom_site_label_H
_geom_hbond_atom_site_label_A
_geom_hbond_distance_DH
_geom_hbond_distance_HA
_geom_hbond_distance_DA
_geom_hbond_angle_DHA
_geom_hbond_site_symmetry_A
C21 H21B O1 0.97 2.71 3.385(2) 127.0 3_665
C13 H13 O1 0.93 2.56 3.383(2) 147.9 4_576
C25 H25A O2 0.97 2.62 3.534(2) 156.2 2
